data_1561357
loop_
_publ_author_name
'Markovski, Mishel R.'
'Siidra, Oleg I.'
'Kayukov, Roman A.'
'Nazarchuk, Evgeni W.'

_publ_section_title
;
 Porous layered and open-framework mixed-valence copper tellurites
;
_journal_name_full 'Journal of Solid State Chemistry'
_journal_page_first 215
_journal_page_last 220
_journal_paper_doi 10.1016/j.jssc.2016.08.028
_journal_volume 243
_journal_year 2016
_chemical_formula_sum 'Cl1.5 Cu1.5 O1.5 Te0.5'
_chemical_formula_weight 236.29
_space_group_crystal_system triclinic
_space_group_IT_number 2
_space_group_name_Hall '-P 1'
_space_group_name_H-M_alt 'P -1'
_atom_sites_solution_hydrogens .
_audit_creation_method SHELXL-2014/7
_cell_angle_alpha 80.674(6)
_cell_angle_beta 75.611(6)
_cell_angle_gamma 80.849(6)
_cell_formula_units_Z 4
_cell_length_a 6.2477(17)
_cell_length_b 6.2509(17)
_cell_length_c 9.408(3)
_cell_measurement_reflns_used 892
_cell_measurement_temperature 296(2)
_cell_measurement_theta_max 36.927
_cell_measurement_theta_min 2.253
_cell_volume 348.47(17)
_computing_structure_refinement 'SHELXL-2014/7 (Sheldrick, 2014)'
_diffrn_ambient_temperature 296(2)
_diffrn_measured_fraction_theta_full 0.920
_diffrn_measured_fraction_theta_max 0.650
_diffrn_measurement_device_type 'Bruker APEX 2 Duo'
_diffrn_radiation_type MoK\a
_diffrn_radiation_wavelength 0.71073
_diffrn_reflns_av_R_equivalents 0.0209
_diffrn_reflns_av_unetI/netI 0.0410
_diffrn_reflns_Laue_measured_fraction_full 0.920
_diffrn_reflns_Laue_measured_fraction_max 0.650
_diffrn_reflns_limit_h_max 9
_diffrn_reflns_limit_h_min -10
_diffrn_reflns_limit_k_max 3
_diffrn_reflns_limit_k_min -9
_diffrn_reflns_limit_l_max 10
_diffrn_reflns_limit_l_min -14
_diffrn_reflns_number 3291
_diffrn_reflns_point_group_measured_fraction_full 0.920
_diffrn_reflns_point_group_measured_fraction_max 0.650
_diffrn_reflns_theta_full 25.242
_diffrn_reflns_theta_max 36.927
_diffrn_reflns_theta_min 2.253
_exptl_absorpt_coefficient_mu 14.251
_exptl_crystal_density_diffrn 4.504
_exptl_crystal_description prism
_exptl_crystal_F_000 428
_refine_diff_density_max 2.658
_refine_diff_density_min -4.404
_refine_diff_density_rms 0.380
_refine_ls_extinction_coef 0.0067(17)
_refine_ls_extinction_expression Fc^*^=kFc[1+0.001xFc^2^\l^3^/sin(2\q)]^-1/4^
_refine_ls_extinction_method 'SHELXL-2014/7 (Sheldrick 2014'
_refine_ls_goodness_of_fit_ref 1.040
_refine_ls_hydrogen_treatment undef
_refine_ls_matrix_type full
_refine_ls_number_parameters 93
_refine_ls_number_reflns 2301
_refine_ls_number_restraints 0
_refine_ls_restrained_S_all 1.040
_refine_ls_R_factor_all 0.0505
_refine_ls_R_factor_gt 0.0430
_refine_ls_shift/su_max 0.000
_refine_ls_shift/su_mean 0.000
_refine_ls_structure_factor_coef Fsqd
_refine_ls_weighting_details 'w=1/[\s^2^(Fo^2^)+(0.0807P)^2^] where P=(Fo^2^+2Fc^2^)/3'
_refine_ls_weighting_scheme calc
_refine_ls_wR_factor_gt 0.1115
_refine_ls_wR_factor_ref 0.1159
_reflns_Friedel_coverage 0.000
_reflns_Friedel_fraction_full .
_reflns_Friedel_fraction_max .
_reflns_number_gt 1982
_reflns_number_total 2301
_reflns_threshold_expression 'I > 2\s(I)'
_cod_data_source_file JSSC-2016-243-215.cif
_cod_data_source_block Cu+Cl3(Cu2+2(TeO3))
_cod_original_cell_volume 348.48(17)
_cod_original_formula_sum 'Cl1.50 Cu1.50 O1.50 Te0.50'
_cod_database_code 1561357
_shelx_shelxl_version_number 2014/7
_shelx_space_group_comment
;
The symmetry employed for this shelxl refinement is uniquely defined
by the following loop, which should always be used as a source of
symmetry information in preference to the above space-group names.
They are only intended as comments.
;

loop_
_space_group_symop_operation_xyz
'x, y, z'
'-x, -y, -z'

loop_
_atom_site_label
_atom_site_type_symbol
_atom_site_fract_x
_atom_site_fract_y
_atom_site_fract_z
_atom_site_U_iso_or_equiv
_atom_site_adp_type
_atom_site_occupancy
_atom_site_site_symmetry_order
_atom_site_calc_flag
_atom_site_refinement_flags_posn
_atom_site_refinement_flags_adp
_atom_site_refinement_flags_occupancy
_atom_site_disorder_assembly
_atom_site_disorder_group
Te1 Te 0.23287(5) 0.37890(5) 0.79307(4) 0.01033(12) Uani 1 1 d . . . . .
Cu1 Cu 0.02767(11) 0.88862(10) 0.86317(8) 0.01332(17) Uani 1 1 d . . . . .
Cu2 Cu -0.31809(11) 0.55052(10) 0.85980(8) 0.01336(16) Uani 1 1 d . . . . .
Cu3 Cu -0.1881(2) 1.14723(19) 0.59232(12) 0.0485(3) Uani 1 1 d . . . . .
Cl1 Cl -0.3857(2) 0.9873(2) 0.81501(17) 0.0213(3) Uani 1 1 d . . . . .
Cl2 Cl 0.2049(3) 0.9748(2) 0.62079(17) 0.0228(3) Uani 1 1 d . . . . .
Cl3 Cl -0.2716(3) 0.5119(2) 0.61702(17) 0.0228(3) Uani 1 1 d . . . . .
O1 O -0.0108(6) 0.5997(6) 0.8339(5) 0.0141(8) Uani 1 1 d . . . . .
O2 O 0.0704(6) 0.1639(6) 0.9182(4) 0.0145(8) Uani 1 1 d . . . . .
O3 O 0.3778(6) 0.4725(6) 0.9204(5) 0.0144(8) Uani 1 1 d . . . . .

loop_
_atom_site_aniso_label
_atom_site_aniso_U_11
_atom_site_aniso_U_22
_atom_site_aniso_U_33
_atom_site_aniso_U_23
_atom_site_aniso_U_13
_atom_site_aniso_U_12
Te1 0.00717(17) 0.01188(15) 0.0129(2) -0.00278(12) -0.00190(13) -0.00327(10)
Cu1 0.0143(3) 0.0116(3) 0.0151(4) -0.0030(2) -0.0026(3) -0.0046(2)
Cu2 0.0072(3) 0.0185(3) 0.0159(4) -0.0040(3) -0.0027(2) -0.0043(2)
Cu3 0.0692(8) 0.0436(6) 0.0316(6) -0.0122(5) -0.0044(5) -0.0078(5)
Cl1 0.0181(7) 0.0200(6) 0.0237(8) -0.0021(5) -0.0041(6) 0.0015(5)
Cl2 0.0252(7) 0.0294(7) 0.0159(7) -0.0056(6) -0.0006(6) -0.0130(5)
Cl3 0.0247(7) 0.0274(6) 0.0172(7) -0.0055(6) -0.0018(6) -0.0087(5)
O1 0.0072(15) 0.0143(15) 0.022(2) -0.0038(14) -0.0047(14) -0.0014(12)
O2 0.0159(19) 0.0122(15) 0.015(2) -0.0009(14) -0.0003(16) -0.0075(13)
O3 0.0075(16) 0.0207(17) 0.019(2) -0.0049(16) -0.0053(15) -0.0067(13)

loop_
_atom_type_symbol
_atom_type_description
_atom_type_scat_dispersion_real
_atom_type_scat_dispersion_imag
_atom_type_scat_source
O O 0.0106 0.0060 'International Tables Vol C Tables 4.2.6.8 and 6.1.1.4'
Cl Cl 0.1484 0.1585 'International Tables Vol C Tables 4.2.6.8 and 6.1.1.4'
Cu Cu 0.3201 1.2651 'International Tables Vol C Tables 4.2.6.8 and 6.1.1.4'
Te Te -0.5308 1.6751 'International Tables Vol C Tables 4.2.6.8 and 6.1.1.4'

loop_
_geom_angle_atom_site_label_1
_geom_angle_atom_site_label_2
_geom_angle_atom_site_label_3
_geom_angle
_geom_angle_site_symmetry_1
_geom_angle_site_symmetry_3
O3 Te1 O2 102.55(18) . .
O3 Te1 O1 91.87(16) . .
O2 Te1 O1 91.88(17) . .
O1 Cu1 O2 172.64(18) . 1_565
O1 Cu1 O2 94.57(16) . 2_567
O2 Cu1 O2 78.70(18) 1_565 2_567
O1 Cu1 Cl2 93.18(13) . .
O2 Cu1 Cl2 92.98(13) 1_565 .
O2 Cu1 Cl2 167.79(13) 2_567 .
O1 Cu1 Cl1 82.71(11) . .
O2 Cu1 Cl1 100.76(12) 1_565 .
O2 Cu1 Cl1 95.36(12) 2_567 .
Cl2 Cu1 Cl1 94.97(6) . .
O1 Cu1 Cu1 133.47(13) . 2_577
O2 Cu1 Cu1 39.74(12) 1_565 2_577
O2 Cu1 Cu1 38.96(10) 2_567 2_577
Cl2 Cu1 Cu1 132.10(5) . 2_577
Cl1 Cu1 Cu1 100.41(4) . 2_577
O1 Cu2 O3 169.72(18) . 1_455
O1 Cu2 O3 93.09(16) . 2_567
O3 Cu2 O3 77.81(17) 1_455 2_567
O1 Cu2 Cl3 93.00(13) . .
O3 Cu2 Cl3 95.25(12) 1_455 .
O3 Cu2 Cl3 168.97(12) 2_567 .
O1 Cu2 Cl1 82.93(11) . .
O3 Cu2 Cl1 102.51(12) 1_455 .
O3 Cu2 Cl1 95.52(11) 2_567 .
Cl3 Cu2 Cl1 94.35(6) . .
Cl2 Cu3 Cl3 120.21(8) 2_576 1_565
Cl2 Cu3 Cl1 118.41(8) 2_576 .
Cl3 Cu3 Cl1 102.19(6) 1_565 .
Cl2 Cu3 Cl2 101.38(6) 2_576 .
Cl3 Cu3 Cl2 115.34(8) 1_565 .
Cl1 Cu3 Cl2 97.56(7) . .
Cu3 Cl1 Cu2 115.42(6) . .
Cu3 Cl1 Cu1 80.84(6) . .
Cu2 Cl1 Cu1 74.87(4) . .
Cu3 Cl2 Cu1 132.11(8) 2_576 .
Cu3 Cl2 Cu3 78.62(6) 2_576 .
Cu1 Cl2 Cu3 83.68(6) . .
Cu2 Cl3 Cu3 108.39(8) . 1_545
Te1 O1 Cu1 122.1(2) . .
Te1 O1 Cu2 123.06(19) . .
Cu1 O1 Cu2 114.79(16) . .
Te1 O2 Cu1 125.7(2) . 1_545
Te1 O2 Cu1 131.19(19) . 2_567
Cu1 O2 Cu1 101.30(18) 1_545 2_567
Te1 O3 Cu2 123.8(2) . 1_655
Te1 O3 Cu2 132.3(2) . 2_567
Cu2 O3 Cu2 102.19(17) 1_655 2_567

loop_
_geom_bond_atom_site_label_1
_geom_bond_atom_site_label_2
_geom_bond_distance
_geom_bond_site_symmetry_2
Te1 O3 1.880(4) .
Te1 O2 1.884(4) .
Te1 O1 1.893(3) .
Cu1 O1 1.931(4) .
Cu1 O2 1.951(3) 1_565
Cu1 O2 1.983(4) 2_567
Cu1 Cl2 2.2919(18) .
Cu1 Cl1 2.6911(17) .
Cu1 Cu1 3.0420(14) 2_577
Cu2 O1 1.942(4) .
Cu2 O3 1.959(4) 1_455
Cu2 O3 1.993(4) 2_567
Cu2 Cl3 2.2775(17) .
Cu2 Cl1 2.6758(17) .
Cu3 Cl2 2.2886(17) 2_576
Cu3 Cl3 2.2925(19) 1_565
Cu3 Cl1 2.311(2) .
Cu3 Cl2 2.579(2) .
Cl2 Cu3 2.2886(18) 2_576
Cl3 Cu3 2.2925(19) 1_545
O2 Cu1 1.951(3) 1_545
O2 Cu1 1.983(4) 2_567
O3 Cu2 1.959(4) 1_655
O3 Cu2 1.993(4) 2_567
